data_7007028
loop_
_publ_author_name
'Kitadai, Kunihiko'
'Takahashi, Masashi'
'Takeda, Masuo'
'Bhargava, Suresh K.'
'Priv\'er, Steven H'
'Bennett, Martin A.'

_publ_section_title
;
 Synthesis, structures and reactions of cyclometallated gold complexes
 containing (2-diphenylarsino-n-methyl)phenyl (n = 5, 6).
;
_journal_issue 21
_journal_name_full 'Dalton transactions (Cambridge, England : 2003)'
_journal_page_first 2560
_journal_page_last 2571
_journal_paper_doi 10.1039/b516538e
_journal_year 2006
_chemical_formula_sum 'C38 H32 As2 Au2 I2'
_chemical_formula_weight 1286.21
_chemical_name_systematic
;
?
;
_space_group_IT_number 56
_symmetry_cell_setting orthorhombic
_symmetry_space_group_name_Hall '-P 2ab 2ac'
_symmetry_space_group_name_H-M 'P c c n'
_atom_sites_solution_hydrogens geom
_atom_sites_solution_primary direct
_atom_sites_solution_secondary difmap
_audit_creation_method SHELXL-97
_cell_angle_alpha 90.00
_cell_angle_beta 90.00
_cell_angle_gamma 90.00
_cell_formula_units_Z 4
_cell_length_a 17.8668(12)
_cell_length_b 12.4610(9)
_cell_length_c 16.7927(12)
_cell_measurement_temperature 298(2)
_cell_volume 3738.7(5)
_computing_cell_refinement 'Bruker SMART'
_computing_data_collection 'Bruker SMART'
_computing_data_reduction 'Bruker SAINT'
_computing_molecular_graphics 'Bruker SHELXTL'
_computing_publication_material 'Bruker SHELXTL'
_computing_structure_refinement 'SHELXL-97 (Sheldrick, 1997)'
_computing_structure_solution 'SHELXS-97 (Sheldrick, 1990)'
_diffrn_ambient_temperature 298(2)
_diffrn_measured_fraction_theta_full 1.000
_diffrn_measured_fraction_theta_max 1.000
_diffrn_measurement_device_type 'CCD area detector'
_diffrn_measurement_method 'phi and omega scans'
_diffrn_radiation_monochromator graphite
_diffrn_radiation_source 'fine-focus sealed tube'
_diffrn_radiation_type MoK\a
_diffrn_radiation_wavelength 0.71073
_diffrn_reflns_av_R_equivalents 0.0438
_diffrn_reflns_av_sigmaI/netI 0.0368
_diffrn_reflns_limit_h_max 23
_diffrn_reflns_limit_h_min -23
_diffrn_reflns_limit_k_max 13
_diffrn_reflns_limit_k_min -16
_diffrn_reflns_limit_l_max 19
_diffrn_reflns_limit_l_min -22
_diffrn_reflns_number 26626
_diffrn_reflns_theta_full 28.32
_diffrn_reflns_theta_max 28.32
_diffrn_reflns_theta_min 1.99
_exptl_absorpt_coefficient_mu 11.272
_exptl_absorpt_correction_type empirical
_exptl_absorpt_process_details 'SADABS Sheldrick 1996'
_exptl_crystal_colour red
_exptl_crystal_density_diffrn 2.285
_exptl_crystal_density_meas 0
_exptl_crystal_density_method 'not measured'
_exptl_crystal_description block
_exptl_crystal_F_000 2360
_exptl_crystal_size_max 0.28
_exptl_crystal_size_mid 0.087
_exptl_crystal_size_min 0.065
_refine_diff_density_max 1.472
_refine_diff_density_min -0.749
_refine_diff_density_rms 0.149
_refine_ls_extinction_method none
_refine_ls_goodness_of_fit_ref 1.037
_refine_ls_hydrogen_treatment constr
_refine_ls_matrix_type full
_refine_ls_number_parameters 200
_refine_ls_number_reflns 4667
_refine_ls_number_restraints 0
_refine_ls_restrained_S_all 1.037
_refine_ls_R_factor_all 0.0413
_refine_ls_R_factor_gt 0.0307
_refine_ls_shift/su_max 0.002
_refine_ls_shift/su_mean 0.000
_refine_ls_structure_factor_coef Fsqd
_refine_ls_weighting_details 'calc w=1/[\s^2^(Fo^2^)+(0.0316P)^2^+2.0865P] where P=(Fo^2^+2Fc^2^)/3'
_refine_ls_weighting_scheme calc
_refine_ls_wR_factor_gt 0.0664
_refine_ls_wR_factor_ref 0.0707
_reflns_number_gt 3842
_reflns_number_total 4667
_reflns_threshold_expression >2sigma(I)
_cod_data_source_file b516538e.txt
_cod_data_source_block compound2c
_cod_depositor_comments
;
The following automatic conversions were performed:
'_symmetry_cell_setting' value 'Orthorhombic' changed to 'orthorhombic'
according to '/home/saulius/struct/CIF-dictionaries/cif_core.dic'
dictionary named 'cif_core.dic' version 2.4.1 from 2010-06-29.

Automatic conversion script
Id: cif_fix_enum 1527 2010-12-29 10:47:43Z saulius 
;
_cod_original_sg_symbol_H-M Pccn
_cod_database_code 7007028

loop_
_symmetry_equiv_pos_as_xyz
'x, y, z'
'-x+1/2, -y+1/2, z'
'-x, y+1/2, -z+1/2'
'x+1/2, -y, -z+1/2'
'-x, -y, -z'
'x-1/2, y-1/2, -z'
'x, -y-1/2, z-1/2'
'-x-1/2, y, z-1/2'

loop_
_atom_site_label
_atom_site_type_symbol
_atom_site_fract_x
_atom_site_fract_y
_atom_site_fract_z
_atom_site_U_iso_or_equiv
_atom_site_adp_type
_atom_site_occupancy
_atom_site_symmetry_multiplicity
_atom_site_calc_flag
_atom_site_refinement_flags
_atom_site_disorder_assembly
_atom_site_disorder_group
As1 As 0.26737(2) 0.56093(4) 0.15010(3) 0.03370(11) Uani 1 1 d . . .
Au1 Au 0.320780(8) 0.727990(14) 0.096290(10) 0.03166(6) Uani 1 1 d . . .
C1 C 0.1941(2) 0.5333(4) 0.0687(3) 0.0363(10) Uani 1 1 d . . .
C2 C 0.1812(3) 0.4343(4) 0.0347(3) 0.0454(12) Uani 1 1 d . . .
C3 C 0.1306(3) 0.4264(4) -0.0271(3) 0.0482(12) Uani 1 1 d . . .
C4 C 0.0935(3) 0.5158(4) -0.0561(3) 0.0435(11) Uani 1 1 d . . .
C5 C 0.1074(2) 0.6152(4) -0.0207(3) 0.0401(10) Uani 1 1 d . . .
C6 C 0.1574(2) 0.6259(4) 0.0422(3) 0.0335(9) Uani 1 1 d . . .
C7 C 0.0392(3) 0.5082(5) -0.1256(4) 0.0621(16) Uani 1 1 d . . .
C8 C 0.3252(2) 0.4324(4) 0.1636(3) 0.0410(11) Uani 1 1 d . . .
C9 C 0.3206(3) 0.3721(5) 0.2327(4) 0.0613(15) Uani 1 1 d . . .
C10 C 0.3632(4) 0.2808(5) 0.2415(5) 0.081(2) Uani 1 1 d . . .
C11 C 0.4096(4) 0.2490(5) 0.1833(5) 0.080(2) Uani 1 1 d . . .
C12 C 0.4158(4) 0.3079(6) 0.1128(5) 0.076(2) Uani 1 1 d . . .
C13 C 0.3736(3) 0.3993(5) 0.1041(4) 0.0582(15) Uani 1 1 d . . .
C14 C 0.2098(2) 0.5740(4) 0.2463(3) 0.0364(10) Uani 1 1 d . . .
C15 C 0.2423(3) 0.6088(6) 0.3159(4) 0.0659(17) Uani 1 1 d . . .
C16 C 0.2003(4) 0.6171(7) 0.3843(4) 0.086(2) Uani 1 1 d . . .
C17 C 0.1267(4) 0.5931(6) 0.3843(4) 0.0706(19) Uani 1 1 d . . .
C18 C 0.0934(3) 0.5597(5) 0.3157(4) 0.0675(17) Uani 1 1 d . . .
C19 C 0.1344(3) 0.5502(4) 0.2473(3) 0.0530(13) Uani 1 1 d . . .
H2 H 0.2062 0.3737 0.0532 0.054 Uiso 1 1 calc R . .
H3 H 0.1212 0.3596 -0.0498 0.058 Uiso 1 1 calc R . .
H5 H 0.0827 0.6757 -0.0397 0.048 Uiso 1 1 calc R . .
H7A H 0.0586 0.5479 -0.1700 0.093 Uiso 1 1 calc R . .
H7B H -0.0083 0.5374 -0.1102 0.093 Uiso 1 1 calc R . .
H7C H 0.0331 0.4343 -0.1405 0.093 Uiso 1 1 calc R . .
H9 H 0.2885 0.3934 0.2734 0.074 Uiso 1 1 calc R . .
H10 H 0.3598 0.2408 0.2881 0.097 Uiso 1 1 calc R . .
H11 H 0.4380 0.1871 0.1900 0.096 Uiso 1 1 calc R . .
H12 H 0.4479 0.2855 0.0724 0.091 Uiso 1 1 calc R . .
H13 H 0.3776 0.4394 0.0576 0.070 Uiso 1 1 calc R . .
H15 H 0.2928 0.6268 0.3167 0.079 Uiso 1 1 calc R . .
H16 H 0.2230 0.6396 0.4313 0.103 Uiso 1 1 calc R . .
H17 H 0.0989 0.5993 0.4309 0.085 Uiso 1 1 calc R . .
H18 H 0.0426 0.5432 0.3154 0.081 Uiso 1 1 calc R . .
H19 H 0.1111 0.5274 0.2007 0.064 Uiso 1 1 calc R . .
I1 I 0.464255(17) 0.67786(3) 0.11221(2) 0.05716(12) Uani 1 1 d . . .

loop_
_atom_site_aniso_label
_atom_site_aniso_U_11
_atom_site_aniso_U_22
_atom_site_aniso_U_33
_atom_site_aniso_U_23
_atom_site_aniso_U_13
_atom_site_aniso_U_12
As1 0.0339(2) 0.0349(2) 0.0323(2) 0.00168(18) -0.00242(17) 0.00026(18)
Au1 0.02921(9) 0.03492(11) 0.03084(10) 0.00150(6) -0.00094(6) 0.00036(7)
C1 0.035(2) 0.042(3) 0.031(2) -0.0030(19) -0.0052(18) -0.0020(19)
C2 0.048(3) 0.040(3) 0.048(3) -0.002(2) -0.007(2) 0.001(2)
C3 0.055(3) 0.043(3) 0.047(3) -0.011(2) -0.004(2) -0.005(2)
C4 0.039(2) 0.052(3) 0.039(3) -0.008(2) -0.003(2) -0.002(2)
C5 0.039(2) 0.043(3) 0.038(3) -0.002(2) -0.0016(19) 0.007(2)
C6 0.033(2) 0.036(2) 0.032(2) -0.0024(18) 0.0033(17) -0.0040(18)
C7 0.059(3) 0.066(4) 0.062(4) -0.019(3) -0.024(3) -0.001(3)
C8 0.034(2) 0.035(2) 0.054(3) -0.001(2) -0.007(2) 0.0024(19)
C9 0.072(4) 0.050(3) 0.062(4) 0.011(3) -0.002(3) 0.015(3)
C10 0.097(5) 0.065(5) 0.079(5) 0.013(4) -0.012(4) 0.029(4)
C11 0.075(4) 0.051(4) 0.114(7) -0.011(4) -0.018(4) 0.023(3)
C12 0.057(4) 0.064(4) 0.107(6) -0.028(4) 0.013(3) 0.006(3)
C13 0.053(3) 0.052(3) 0.070(4) -0.004(3) 0.007(3) 0.004(3)
C14 0.042(2) 0.038(2) 0.029(2) 0.0063(18) -0.0007(18) 0.0000(19)
C15 0.048(3) 0.110(5) 0.040(3) -0.014(3) -0.011(2) 0.005(3)
C16 0.078(5) 0.145(8) 0.034(3) -0.019(4) -0.011(3) 0.016(5)
C17 0.082(5) 0.089(5) 0.041(4) 0.004(3) 0.024(3) 0.011(4)
C18 0.065(4) 0.080(5) 0.057(4) -0.007(3) 0.023(3) -0.018(3)
C19 0.053(3) 0.062(4) 0.044(3) -0.010(2) 0.004(2) -0.019(3)
I1 0.03326(16) 0.0613(3) 0.0769(3) 0.01411(18) -0.00976(15) 0.00213(16)

loop_
_atom_type_symbol
_atom_type_description
_atom_type_scat_dispersion_real
_atom_type_scat_dispersion_imag
_atom_type_scat_source
C C 0.0033 0.0016 'International Tables Vol C Tables 4.2.6.8 and 6.1.1.4'
H H 0.0000 0.0000 'International Tables Vol C Tables 4.2.6.8 and 6.1.1.4'
As As 0.0499 2.0058 'International Tables Vol C Tables 4.2.6.8 and 6.1.1.4'
I I -0.4742 1.8119 'International Tables Vol C Tables 4.2.6.8 and 6.1.1.4'
Au Au -2.0133 8.8022 'International Tables Vol C Tables 4.2.6.8 and 6.1.1.4'

loop_
_geom_angle_atom_site_label_1
_geom_angle_atom_site_label_2
_geom_angle_atom_site_label_3
_geom_angle
_geom_angle_site_symmetry_1
_geom_angle_site_symmetry_3
_geom_angle_publ_flag
As1 Au1 Au1 78.486(13) . 2_565 ?
As1 Au1 I1 97.961(15) . . ?
Au1 Au1 I1 174.034(10) 2_565 . ?
C1 As1 Au1 98.89(14) . . ?
C1 C2 C3 119.1(5) . . ?
C1 C6 Au1 119.7(3) . 2_565 ?
C2 C1 As1 124.7(4) . . ?
C2 C1 C6 121.8(4) . . ?
C2 C3 C4 121.3(5) . . ?
C3 C4 C5 118.6(4) . . ?
C3 C4 C7 121.6(5) . . ?
C5 C4 C7 119.7(5) . . ?
C5 C6 Au1 122.5(3) . 2_565 ?
C5 C6 C1 117.7(4) . . ?
C6 Au1 As1 167.68(12) 2_565 . ?
C6 Au1 Au1 89.86(12) 2_565 2_565 ?
C6 Au1 I1 93.98(12) 2_565 . ?
C6 C1 As1 113.4(3) . . ?
C6 C5 C4 121.5(4) . . ?
C8 As1 Au1 122.70(14) . . ?
C8 As1 C1 107.5(2) . . ?
C8 As1 C14 105.1(2) . . ?
C9 C8 As1 121.3(4) . . ?
C10 C9 C8 120.3(6) . . ?
C10 C11 C12 120.8(6) . . ?
C11 C10 C9 120.5(7) . . ?
C12 C13 C8 120.9(6) . . ?
C13 C8 As1 120.0(4) . . ?
C13 C8 C9 118.7(5) . . ?
C13 C12 C11 118.8(6) . . ?
C14 As1 Au1 116.37(14) . . ?
C14 As1 C1 104.34(19) . . ?
C14 C15 C16 120.2(5) . . ?
C15 C14 As1 121.0(4) . . ?
C15 C14 C19 118.0(5) . . ?
C16 C17 C18 119.6(6) . . ?
C17 C16 C15 121.0(6) . . ?
C17 C18 C19 120.2(6) . . ?
C18 C19 C14 121.0(5) . . ?
C19 C14 As1 121.0(3) . . ?

loop_
_geom_bond_atom_site_label_1
_geom_bond_atom_site_label_2
_geom_bond_distance
_geom_bond_site_symmetry_2
_geom_bond_publ_flag
As1 C1 1.923(4) . ?
As1 C8 1.920(4) . ?
As1 C14 1.922(4) . ?
Au1 As1 2.4619(5) . ?
Au1 Au1 2.5880(3) 2_565 ?
Au1 C6 2.072(4) 2_565 ?
Au1 I1 2.6520(4) . ?
C1 C2 1.379(7) . ?
C1 C6 1.400(6) . ?
C2 C3 1.380(7) . ?
C3 C4 1.385(7) . ?
C4 C7 1.520(7) . ?
C5 C4 1.396(7) . ?
C6 Au1 2.072(4) 2_565 ?
C6 C5 1.389(6) . ?
C8 C9 1.385(8) . ?
C8 C13 1.384(7) . ?
C9 C10 1.378(8) . ?
C10 C11 1.341(10) . ?
C12 C11 1.398(11) . ?
C13 C12 1.373(9) . ?
C14 C15 1.376(7) . ?
C14 C19 1.379(7) . ?
C15 C16 1.376(9) . ?
C17 C16 1.348(9) . ?
C18 C17 1.361(9) . ?
C19 C18 1.369(7) . ?
